data_4349899
loop_
_publ_author_name
'Parmar, Bhavesh'
'Patel, Parth'
'Murali, Vishnu'
'Rachuri, Yadagiri'
'Kureshy, Rukhsana I.'
'Khan, Noor-ul H.'
'Suresh, Eringathodi'

_publ_section_title
;
 Efficient heterogeneous catalysis by dual ligand Zn(ii)/Cd(ii) MOFs for
 the Knoevenagel condensation reaction: adaptable synthetic routes,
 characterization, crystal structures and luminescence studies
;
_journal_issue 10
_journal_name_full 'Inorganic Chemistry Frontiers'
_journal_page_first 2630
_journal_paper_doi 10.1039/C8QI00744F
_journal_volume 5
_journal_year 2018
_chemical_formula_sum 'C26 H32 Cd N4 O7'
_chemical_formula_weight 624.95
_space_group_crystal_system triclinic
_space_group_IT_number 2
_space_group_name_Hall '-P 1'
_space_group_name_H-M_alt 'P -1'
_atom_sites_solution_hydrogens mixed
_audit_creation_method SHELXL-2017/1
_audit_update_record
;
2018-06-18 deposited with the CCDC.
2018-08-30 downloaded from the CCDC.
;
_cell_angle_alpha 64.387(6)
_cell_angle_beta 68.719(6)
_cell_angle_gamma 73.025(6)
_cell_formula_units_Z 2
_cell_length_a 9.851(3)
_cell_length_b 12.171(4)
_cell_length_c 13.126(4)
_cell_measurement_reflns_used 1036
_cell_measurement_temperature 150(2)
_cell_measurement_theta_max 19.10
_cell_measurement_theta_min 2.40
_cell_volume 1305.2(7)
_computing_cell_refinement 'BRUKER SMART'
_computing_data_collection 'BRUKER SMART'
_computing_data_reduction 'BRUKER SAINT'
_computing_molecular_graphics 'Bruker SHELXTL'
_computing_publication_material 'Bruker SHELXTL'
_computing_structure_refinement 'SHELXL-2017/1 (Sheldrick, 2017)'
_computing_structure_solution 'Bruker SHELXTL'
_diffrn_ambient_temperature 150(2)
_diffrn_measured_fraction_theta_full 0.990
_diffrn_measured_fraction_theta_max 0.979
_diffrn_measurement_device_type 'BRUKER SMART APEX CCD DIFFRACTOMETER'
_diffrn_measurement_method 'OMEGA-PHI SCAN'
_diffrn_radiation_type MoK\a
_diffrn_radiation_wavelength 0.71073
_diffrn_reflns_av_R_equivalents 0.0751
_diffrn_reflns_av_unetI/netI 0.1384
_diffrn_reflns_Laue_measured_fraction_full 0.990
_diffrn_reflns_Laue_measured_fraction_max 0.979
_diffrn_reflns_limit_h_max 12
_diffrn_reflns_limit_h_min -12
_diffrn_reflns_limit_k_max 15
_diffrn_reflns_limit_k_min -15
_diffrn_reflns_limit_l_max 16
_diffrn_reflns_limit_l_min -16
_diffrn_reflns_number 10860
_diffrn_reflns_point_group_measured_fraction_full 0.990
_diffrn_reflns_point_group_measured_fraction_max 0.979
_diffrn_reflns_theta_full 25.242
_diffrn_reflns_theta_max 26.987
_diffrn_reflns_theta_min 1.789
_diffrn_source 'fine-focus sealed tube'
_exptl_absorpt_coefficient_mu 0.890
_exptl_absorpt_correction_T_max 0.9824
_exptl_absorpt_correction_T_min 0.9486
_exptl_absorpt_correction_type multi-scan
_exptl_absorpt_process_details 'BRUKER SADABS'
_exptl_crystal_colour COLOURLESS
_exptl_crystal_density_diffrn 1.590
_exptl_crystal_density_method 'not measured'
_exptl_crystal_description 'THIN PLATES'
_exptl_crystal_F_000 640
_exptl_crystal_size_max 0.060
_exptl_crystal_size_mid 0.030
_exptl_crystal_size_min 0.020
_refine_diff_density_max 1.536
_refine_diff_density_min -1.266
_refine_diff_density_rms 0.164
_refine_ls_extinction_method none
_refine_ls_goodness_of_fit_ref 1.070
_refine_ls_hydrogen_treatment mixed
_refine_ls_matrix_type full
_refine_ls_number_parameters 355
_refine_ls_number_reflns 5578
_refine_ls_number_restraints 6
_refine_ls_restrained_S_all 1.070
_refine_ls_R_factor_all 0.1173
_refine_ls_R_factor_gt 0.0786
_refine_ls_shift/su_max 0.000
_refine_ls_shift/su_mean 0.000
_refine_ls_structure_factor_coef Fsqd
_refine_ls_weighting_details 'w=1/[\s^2^(Fo^2^)+(0.0543P)^2^] where P=(Fo^2^+2Fc^2^)/3'
_refine_ls_weighting_scheme calc
_refine_ls_wR_factor_gt 0.1366
_refine_ls_wR_factor_ref 0.1509
_reflns_Friedel_coverage 0.000
_reflns_number_gt 3975
_reflns_number_total 5578
_reflns_threshold_expression 'I > 2\s(I)'
_cod_data_source_file c8qi00744f2.cif
_cod_data_source_block 234ycpm_2
_cod_depositor_comments
;
The following automatic conversions were performed:

data item '_exptl_absorpt_correction_type' value 'MULTI-SCAN' was
changed to 'multi-scan' in accordance with the
/home/saulius/struct/COD-crude-data/automatic-downloads/DataCite-retrospective/RSC/depositions/lib/dictionaries/cif_core.dic
dictionary named 'cif_core.dic' version 2.4.2 last updated on
2011-04-26.

Automatic conversion script
Id: cif_fix_values 6909 2019-04-08 15:41:33Z antanas 
;
_cod_database_code 4349899
_shelx_shelxl_version_number 2017/1
_shelx_space_group_comment
;
The symmetry employed for this shelxl refinement is uniquely defined
by the following loop, which should always be used as a source of
symmetry information in preference to the above space-group names.
They are only intended as comments.
;
_shelx_estimated_absorpt_t_min 0.949
_shelx_estimated_absorpt_t_max 0.982

loop_
_space_group_symop_operation_xyz
'x, y, z'
'-x, -y, -z'

loop_
_atom_site_label
_atom_site_type_symbol
_atom_site_fract_x
_atom_site_fract_y
_atom_site_fract_z
_atom_site_U_iso_or_equiv
_atom_site_adp_type
_atom_site_occupancy
_atom_site_site_symmetry_order
_atom_site_calc_flag
_atom_site_refinement_flags_posn
_atom_site_refinement_flags_adp
Cd1 Cd 0.18001(6) -0.11466(5) 1.01652(4) 0.01578(16) Uani 1 1 d . .
N1 N 0.3043(6) 0.0341(5) 0.8565(5) 0.0189(13) Uani 1 1 d . .
N2 N 0.6241(6) 0.3530(5) 0.5528(5) 0.0251(14) Uani 1 1 d . .
H2 H 0.603774 0.360917 0.620609 0.030 Uiso 1 1 calc R U
N3 N 0.7063(6) 0.4298(6) 0.4517(5) 0.0246(14) Uani 1 1 d . .
N4 N 1.0402(6) 0.7405(5) 0.1676(5) 0.0214(14) Uani 1 1 d . .
O1 O -0.0080(5) -0.0444(5) 0.9224(4) 0.0247(12) Uani 1 1 d . .
O2 O -0.1978(5) 0.0331(5) 0.8495(4) 0.0262(12) Uani 1 1 d . .
O3 O -0.5846(5) -0.2363(4) 1.0330(4) 0.0241(11) Uani 1 1 d . .
O4 O -0.6818(5) -0.2528(4) 0.9147(4) 0.0245(12) Uani 1 1 d . .
O5 O 0.6037(7) 0.2486(6) 0.4550(5) 0.0505(17) Uani 1 1 d . .
O6 O 0.4454(7) 0.5785(5) 0.2495(5) 0.0407(15) Uani 1 1 d D .
H6D H 0.440(8) 0.643(5) 0.176(3) 0.050 Uiso 1 1 d D U
H6C H 0.526(6) 0.518(5) 0.234(6) 0.050 Uiso 1 1 d D U
O7 O 0.6782(6) 0.3951(5) 0.2138(5) 0.0385(14) Uani 1 1 d D .
H7D H 0.677(9) 0.338(5) 0.292(3) 0.050 Uiso 1 1 d D U
H7C H 0.676(9) 0.350(5) 0.171(5) 0.050 Uiso 1 1 d D U
C1 C -0.0802(7) -0.0392(6) 0.8568(5) 0.0163(15) Uani 1 1 d . .
C2 C -0.0100(7) -0.1240(7) 0.7875(6) 0.0227(16) Uani 1 1 d . .
H2A H 0.043244 -0.199471 0.836082 0.027 Uiso 1 1 calc R U
H2B H 0.065197 -0.082461 0.716796 0.027 Uiso 1 1 calc R U
C3 C -0.1088(7) -0.1653(6) 0.7465(6) 0.0188(15) Uani 1 1 d . .
C4 C -0.2284(7) -0.2338(6) 0.8504(5) 0.0174(15) Uani 1 1 d . .
H4A H -0.181272 -0.303557 0.908135 0.021 Uiso 1 1 calc R U
H4B H -0.295632 -0.176888 0.889901 0.021 Uiso 1 1 calc R U
C7 C -0.0922(7) -0.3038(6) 0.6454(6) 0.0191(15) Uani 1 1 d . .
H7 H -0.023837 -0.362455 0.607128 0.023 Uiso 1 1 calc R U
C5 C -0.3172(7) -0.2825(6) 0.8096(6) 0.0182(15) Uani 1 1 d . .
C6 C -0.2107(7) -0.3705(6) 0.7487(6) 0.0206(16) Uani 1 1 d . .
H6A H -0.163899 -0.441722 0.805638 0.025 Uiso 1 1 calc R U
H6B H -0.266363 -0.402154 0.720492 0.025 Uiso 1 1 calc R U
C8 C -0.0055(7) -0.2567(6) 0.6882(6) 0.0189(15) Uani 1 1 d . .
H8A H 0.073112 -0.215048 0.621085 0.023 Uiso 1 1 calc R U
H8B H 0.041896 -0.326875 0.745469 0.023 Uiso 1 1 calc R U
C9 C -0.3875(7) -0.1740(6) 0.7188(6) 0.0190(15) Uani 1 1 d . .
H9A H -0.444368 -0.204942 0.690954 0.023 Uiso 1 1 calc R U
H9B H -0.456634 -0.115786 0.755929 0.023 Uiso 1 1 calc R U
C10 C -0.2691(7) -0.1066(6) 0.6143(6) 0.0205(16) Uani 1 1 d . .
H10 H -0.316986 -0.036079 0.556189 0.025 Uiso 1 1 calc R U
C11 C -0.1657(8) -0.1963(7) 0.5566(6) 0.0260(17) Uani 1 1 d . .
H11A H -0.089459 -0.153469 0.487905 0.031 Uiso 1 1 calc R U
H11B H -0.221990 -0.227863 0.528806 0.031 Uiso 1 1 calc R U
C12 C -0.1827(7) -0.0582(6) 0.6569(6) 0.0181(15) Uani 1 1 d . .
H12A H -0.250101 0.000879 0.693668 0.022 Uiso 1 1 calc R U
H12B H -0.106461 -0.014053 0.589291 0.022 Uiso 1 1 calc R U
C13 C -0.4345(7) -0.3573(7) 0.9141(6) 0.0250(17) Uani 1 1 d . .
H13A H -0.459506 -0.413533 0.889609 0.030 Uiso 1 1 calc R U
H13B H -0.390319 -0.408842 0.980263 0.030 Uiso 1 1 calc R U
C14 C -0.5761(8) -0.2777(6) 0.9574(6) 0.0213(16) Uani 1 1 d . .
C15 C 0.2998(8) 0.0558(6) 0.7490(6) 0.0221(16) Uani 1 1 d . .
H15 H 0.232966 0.019065 0.741269 0.026 Uiso 1 1 calc R U
C16 C 0.3877(7) 0.1289(6) 0.6494(6) 0.0218(16) Uani 1 1 d . .
H16 H 0.382377 0.140706 0.574445 0.026 Uiso 1 1 calc R U
C17 C 0.4835(7) 0.1851(6) 0.6574(6) 0.0162(15) Uani 1 1 d . .
C18 C 0.4915(8) 0.1621(6) 0.7676(6) 0.0238(17) Uani 1 1 d . .
H18 H 0.557930 0.197897 0.776749 0.029 Uiso 1 1 calc R U
C19 C 0.4005(8) 0.0854(7) 0.8653(6) 0.0228(17) Uani 1 1 d . .
H19 H 0.407035 0.068927 0.941140 0.027 Uiso 1 1 calc R U
C20 C 0.5756(8) 0.2650(7) 0.5449(6) 0.0236(17) Uani 1 1 d . .
C21 C 0.7574(8) 0.5077(6) 0.4655(7) 0.0266(18) Uani 1 1 d . .
H21 H 0.734399 0.513590 0.539990 0.032 Uiso 1 1 calc R U
C22 C 0.8542(7) 0.5874(6) 0.3584(6) 0.0211(16) Uani 1 1 d . .
C23 C 0.9491(8) 0.6387(7) 0.3740(6) 0.0255(17) Uani 1 1 d . .
H23 H 0.951342 0.622924 0.450908 0.031 Uiso 1 1 calc R U
C24 C 1.0412(8) 0.7136(6) 0.2768(6) 0.0234(17) Uani 1 1 d . .
H24 H 1.107639 0.747076 0.288657 0.028 Uiso 1 1 calc R U
C25 C 0.9491(8) 0.6902(7) 0.1531(7) 0.0278(18) Uani 1 1 d . .
H25 H 0.948246 0.708273 0.075270 0.033 Uiso 1 1 calc R U
C26 C 0.8555(8) 0.6132(7) 0.2450(6) 0.0246(17) Uani 1 1 d . .
H26 H 0.793018 0.578539 0.230267 0.030 Uiso 1 1 calc R U

loop_
_atom_site_aniso_label
_atom_site_aniso_U_11
_atom_site_aniso_U_22
_atom_site_aniso_U_33
_atom_site_aniso_U_23
_atom_site_aniso_U_13
_atom_site_aniso_U_12
Cd1 0.0149(3) 0.0151(3) 0.0164(3) -0.0059(2) -0.00060(18) -0.00557(19)
N1 0.016(3) 0.016(3) 0.022(3) -0.006(3) -0.003(3) -0.003(3)
N2 0.024(3) 0.029(4) 0.019(3) -0.007(3) -0.002(3) -0.006(3)
N3 0.021(3) 0.028(4) 0.011(3) 0.002(3) 0.005(2) -0.011(3)
N4 0.023(3) 0.016(3) 0.021(3) -0.002(3) -0.001(3) -0.009(3)
O1 0.024(3) 0.033(3) 0.022(3) -0.013(2) -0.008(2) -0.006(2)
O2 0.022(3) 0.030(3) 0.036(3) -0.021(3) -0.012(2) 0.002(2)
O3 0.024(3) 0.023(3) 0.026(3) -0.010(2) -0.007(2) -0.002(2)
O4 0.017(3) 0.028(3) 0.031(3) -0.017(2) -0.003(2) -0.002(2)
O5 0.062(4) 0.054(4) 0.032(3) -0.008(3) 0.001(3) -0.036(3)
O6 0.061(4) 0.024(3) 0.038(3) -0.011(3) -0.016(3) -0.006(3)
O7 0.040(3) 0.041(4) 0.041(3) -0.020(3) -0.012(3) -0.007(3)
C1 0.019(4) 0.022(4) 0.007(3) -0.003(3) 0.003(3) -0.016(3)
C2 0.013(4) 0.028(4) 0.029(4) -0.016(3) -0.003(3) -0.002(3)
C3 0.014(4) 0.023(4) 0.021(4) -0.013(3) 0.001(3) -0.006(3)
C4 0.023(4) 0.016(4) 0.015(3) -0.006(3) -0.008(3) -0.002(3)
C7 0.014(4) 0.018(4) 0.026(4) -0.013(3) -0.003(3) 0.002(3)
C5 0.016(4) 0.016(4) 0.022(4) -0.008(3) -0.001(3) -0.005(3)
C6 0.023(4) 0.018(4) 0.031(4) -0.015(3) -0.014(3) -0.001(3)
C8 0.011(3) 0.023(4) 0.025(4) -0.016(3) -0.003(3) 0.003(3)
C9 0.011(3) 0.021(4) 0.026(4) -0.013(3) -0.005(3) 0.002(3)
C10 0.023(4) 0.018(4) 0.024(4) -0.011(3) -0.010(3) 0.002(3)
C11 0.019(4) 0.035(5) 0.025(4) -0.017(4) 0.000(3) -0.005(3)
C12 0.019(4) 0.019(4) 0.014(3) -0.006(3) -0.001(3) -0.006(3)
C13 0.022(4) 0.022(4) 0.033(4) -0.014(4) -0.007(3) -0.002(3)
C14 0.021(4) 0.014(4) 0.024(4) 0.001(3) -0.004(3) -0.010(3)
C15 0.024(4) 0.018(4) 0.029(4) -0.006(3) -0.013(3) -0.007(3)
C16 0.021(4) 0.018(4) 0.025(4) -0.002(3) -0.011(3) -0.005(3)
C17 0.014(4) 0.010(4) 0.024(4) -0.005(3) -0.006(3) 0.000(3)
C18 0.025(4) 0.020(4) 0.030(4) -0.010(3) -0.005(3) -0.010(3)
C19 0.022(4) 0.022(4) 0.021(4) -0.006(3) -0.002(3) -0.006(3)
C20 0.026(4) 0.019(4) 0.023(4) -0.008(3) -0.005(3) -0.003(3)
C21 0.024(4) 0.014(4) 0.036(5) -0.006(3) -0.005(3) -0.004(3)
C22 0.014(4) 0.014(4) 0.030(4) -0.007(3) -0.004(3) 0.002(3)
C23 0.030(4) 0.020(4) 0.023(4) -0.006(3) -0.007(3) -0.003(3)
C24 0.023(4) 0.019(4) 0.028(4) -0.010(3) -0.003(3) -0.006(3)
C25 0.031(5) 0.023(4) 0.030(4) -0.008(4) -0.004(4) -0.012(4)
C26 0.025(4) 0.019(4) 0.036(5) -0.012(4) -0.013(3) -0.004(3)

loop_
_atom_type_symbol
_atom_type_description
_atom_type_scat_dispersion_real
_atom_type_scat_dispersion_imag
_atom_type_scat_source
Cd Cd -0.8075 1.2024 'International Tables Vol C Tables 4.2.6.8 and 6.1.1.4'
C C 0.0033 0.0016 'International Tables Vol C Tables 4.2.6.8 and 6.1.1.4'
N N 0.0061 0.0033 'International Tables Vol C Tables 4.2.6.8 and 6.1.1.4'
O O 0.0106 0.0060 'International Tables Vol C Tables 4.2.6.8 and 6.1.1.4'
H H 0.0000 0.0000 'International Tables Vol C Tables 4.2.6.8 and 6.1.1.4'

loop_
_geom_angle_atom_site_label_1
_geom_angle_atom_site_label_2
_geom_angle_atom_site_label_3
_geom_angle
_geom_angle_site_symmetry_1
_geom_angle_site_symmetry_3
N1 Cd1 N4 174.8(2) . 1_446
N1 Cd1 O1 86.58(18) . .
N4 Cd1 O1 88.30(19) 1_446 .
N1 Cd1 O3 87.48(18) . 1_655
N4 Cd1 O3 96.51(18) 1_446 1_655
O1 Cd1 O3 148.19(16) . 1_655
N1 Cd1 O1 89.37(18) . 2_557
N4 Cd1 O1 89.66(18) 1_446 2_557
O1 Cd1 O1 71.08(18) . 2_557
O3 Cd1 O1 140.07(16) 1_655 2_557
N1 Cd1 O4 85.89(18) . 1_655
N4 Cd1 O4 93.72(19) 1_446 1_655
O1 Cd1 O4 93.73(17) . 1_655
O3 Cd1 O4 54.67(16) 1_655 1_655
O1 Cd1 O4 164.35(15) 2_557 1_655
N1 Cd1 O2 91.13(18) . 2_557
N4 Cd1 O2 92.41(19) 1_446 2_557
O1 Cd1 O2 125.01(16) . 2_557
O3 Cd1 O2 86.31(16) 1_655 2_557
O1 Cd1 O2 53.95(16) 2_557 2_557
O4 Cd1 O2 140.94(17) 1_655 2_557
N1 Cd1 C14 84.95(19) . 1_655
N4 Cd1 C14 97.1(2) 1_446 1_655
O1 Cd1 C14 120.85(19) . 1_655
O3 Cd1 C14 27.39(18) 1_655 1_655
O1 Cd1 C14 166.30(18) 2_557 1_655
O4 Cd1 C14 27.33(18) 1_655 1_655
O2 Cd1 C14 113.60(19) 2_557 1_655
C15 N1 C19 117.7(6) . .
C15 N1 Cd1 119.6(5) . .
C19 N1 Cd1 121.8(5) . .
C20 N2 N3 117.8(6) . .
C20 N2 H2 121.1 . .
N3 N2 H2 121.1 . .
C21 N3 N2 115.1(6) . .
C25 N4 C24 117.6(6) . .
C25 N4 Cd1 124.0(5) . 1_664
C24 N4 Cd1 118.1(5) . 1_664
C1 O1 Cd1 157.8(5) . .
C1 O1 Cd1 93.2(4) . 2_557
Cd1 O1 Cd1 108.92(18) . 2_557
C1 O2 Cd1 91.7(4) . 2_557
C14 O3 Cd1 92.1(4) . 1_455
C14 O4 Cd1 91.6(4) . 1_455
H6D O6 H6C 107(3) . .
H7D O7 H7C 107(3) . .
O2 C1 O1 121.1(6) . .
O2 C1 C2 123.5(6) . .
O1 C1 C2 115.4(6) . .
C1 C2 C3 119.4(6) . .
C1 C2 H2A 107.5 . .
C3 C2 H2A 107.5 . .
C1 C2 H2B 107.5 . .
C3 C2 H2B 107.5 . .
H2A C2 H2B 107.0 . .
C12 C3 C4 109.0(5) . .
C12 C3 C8 108.9(5) . .
C4 C3 C8 107.9(5) . .
C12 C3 C2 113.2(6) . .
C4 C3 C2 111.9(5) . .
C8 C3 C2 105.7(5) . .
C5 C4 C3 111.3(5) . .
C5 C4 H4A 109.4 . .
C3 C4 H4A 109.4 . .
C5 C4 H4B 109.4 . .
C3 C4 H4B 109.4 . .
H4A C4 H4B 108.0 . .
C8 C7 C6 109.8(5) . .
C8 C7 C11 110.2(6) . .
C6 C7 C11 109.0(5) . .
C8 C7 H7 109.3 . .
C6 C7 H7 109.3 . .
C11 C7 H7 109.3 . .
C4 C5 C9 108.9(5) . .
C4 C5 C6 108.4(5) . .
C9 C5 C6 107.9(5) . .
C4 C5 C13 112.1(5) . .
C9 C5 C13 111.9(5) . .
C6 C5 C13 107.4(5) . .
C7 C6 C5 110.4(5) . .
C7 C6 H6A 109.6 . .
C5 C6 H6A 109.6 . .
C7 C6 H6B 109.6 . .
C5 C6 H6B 109.6 . .
H6A C6 H6B 108.1 . .
C7 C8 C3 110.0(5) . .
C7 C8 H8A 109.7 . .
C3 C8 H8A 109.7 . .
C7 C8 H8B 109.7 . .
C3 C8 H8B 109.7 . .
H8A C8 H8B 108.2 . .
C10 C9 C5 110.7(5) . .
C10 C9 H9A 109.5 . .
C5 C9 H9A 109.5 . .
C10 C9 H9B 109.5 . .
C5 C9 H9B 109.5 . .
H9A C9 H9B 108.1 . .
C12 C10 C11 109.8(6) . .
C12 C10 C9 109.5(5) . .
C11 C10 C9 108.9(6) . .
C12 C10 H10 109.6 . .
C11 C10 H10 109.6 . .
C9 C10 H10 109.6 . .
C10 C11 C7 109.4(6) . .
C10 C11 H11A 109.8 . .
C7 C11 H11A 109.8 . .
C10 C11 H11B 109.8 . .
C7 C11 H11B 109.8 . .
H11A C11 H11B 108.2 . .
C10 C12 C3 110.3(6) . .
C10 C12 H12A 109.6 . .
C3 C12 H12A 109.6 . .
C10 C12 H12B 109.6 . .
C3 C12 H12B 109.6 . .
H12A C12 H12B 108.1 . .
C14 C13 C5 114.2(6) . .
C14 C13 H13A 108.7 . .
C5 C13 H13A 108.7 . .
C14 C13 H13B 108.7 . .
C5 C13 H13B 108.7 . .
H13A C13 H13B 107.6 . .
O4 C14 O3 121.4(7) . .
O4 C14 C13 118.7(6) . .
O3 C14 C13 120.0(6) . .
O4 C14 Cd1 61.0(4) . 1_455
O3 C14 Cd1 60.5(4) . 1_455
C13 C14 Cd1 174.3(5) . 1_455
N1 C15 C16 122.5(7) . .
N1 C15 H15 118.7 . .
C16 C15 H15 118.7 . .
C15 C16 C17 120.3(7) . .
C15 C16 H16 119.9 . .
C17 C16 H16 119.9 . .
C16 C17 C18 118.0(6) . .
C16 C17 C20 117.6(6) . .
C18 C17 C20 124.4(6) . .
C17 C18 C19 118.9(7) . .
C17 C18 H18 120.6 . .
C19 C18 H18 120.6 . .
N1 C19 C18 122.6(7) . .
N1 C19 H19 118.7 . .
C18 C19 H19 118.7 . .
O5 C20 N2 123.5(7) . .
O5 C20 C17 120.7(7) . .
N2 C20 C17 115.8(6) . .
N3 C21 C22 116.4(7) . .
N3 C21 H21 121.8 . .
C22 C21 H21 121.8 . .
C23 C22 C26 117.8(7) . .
C23 C22 C21 117.6(7) . .
C26 C22 C21 124.6(7) . .
C22 C23 C24 119.6(7) . .
C22 C23 H23 120.2 . .
C24 C23 H23 120.2 . .
N4 C24 C23 122.5(7) . .
N4 C24 H24 118.8 . .
C23 C24 H24 118.8 . .
N4 C25 C26 123.5(7) . .
N4 C25 H25 118.2 . .
C26 C25 H25 118.2 . .
C22 C26 C25 118.9(7) . .
C22 C26 H26 120.5 . .
C25 C26 H26 120.5 . .

loop_
_geom_bond_atom_site_label_1
_geom_bond_atom_site_label_2
_geom_bond_distance
_geom_bond_site_symmetry_2
Cd1 N1 2.308(5) .
Cd1 N4 2.313(5) 1_446
Cd1 O1 2.347(5) .
Cd1 O3 2.387(5) 1_655
Cd1 O1 2.388(5) 2_557
Cd1 O4 2.398(5) 1_655
Cd1 O2 2.438(5) 2_557
Cd1 C14 2.740(7) 1_655
N1 C15 1.334(8) .
N1 C19 1.337(8) .
N2 C20 1.349(9) .
N2 N3 1.371(7) .
N2 H2 0.8800 .
N3 C21 1.296(9) .
N4 C25 1.327(9) .
N4 C24 1.329(9) .
O1 C1 1.274(8) .
O2 C1 1.241(8) .
O3 C14 1.261(8) .
O4 C14 1.259(8) .
O5 C20 1.201(8) .
O6 H6D 0.95(2) .
O6 H6C 0.94(2) .
O7 H7D 0.95(2) .
O7 H7C 0.96(2) .
C1 C2 1.519(9) .
C2 C3 1.546(9) .
C2 H2A 0.9900 .
C2 H2B 0.9900 .
C3 C12 1.534(9) .
C3 C4 1.539(9) .
C3 C8 1.539(9) .
C4 C5 1.524(9) .
C4 H4A 0.9900 .
C4 H4B 0.9900 .
C7 C8 1.511(9) .
C7 C6 1.521(9) .
C7 C11 1.529(9) .
C7 H7 1.0000 .
C5 C9 1.532(9) .
C5 C6 1.537(9) .
C5 C13 1.558(9) .
C6 H6A 0.9900 .
C6 H6B 0.9900 .
C8 H8A 0.9900 .
C8 H8B 0.9900 .
C9 C10 1.530(9) .
C9 H9A 0.9900 .
C9 H9B 0.9900 .
C10 C12 1.519(9) .
C10 C11 1.519(9) .
C10 H10 1.0000 .
C11 H11A 0.9900 .
C11 H11B 0.9900 .
C12 H12A 0.9900 .
C12 H12B 0.9900 .
C13 C14 1.523(9) .
C13 H13A 0.9900 .
C13 H13B 0.9900 .
C15 C16 1.369(9) .
C15 H15 0.9500 .
C16 C17 1.371(9) .
C16 H16 0.9500 .
C17 C18 1.376(9) .
C17 C20 1.500(9) .
C18 C19 1.392(9) .
C18 H18 0.9500 .
C19 H19 0.9500 .
C21 C22 1.488(9) .
C21 H21 0.9500 .
C22 C23 1.377(10) .
C22 C26 1.379(10) .
C23 C24 1.386(9) .
C23 H23 0.9500 .
C24 H24 0.9500 .
C25 C26 1.380(9) .
C25 H25 0.9500 .
C26 H26 0.9500 .
